data_1512955
loop_
_publ_author_name
'Yan Sui'
'Dong-Sheng Liu'
'Rong-Hua Hu'
'Jian-Gen Huang'

_publ_section_title
;
 One-dimensional zigzag chain of Cu-Gd coordination polymers derived from
 chiral hexadentate Schiff base ligands: Synthesis, structure and magnetic
 properties
;
_journal_name_full
;
Inorganica Chimica Acta
;
_journal_page_first 225
_journal_page_last 229
_journal_paper_doi 10.1016/j.ica.2012.10.035
_journal_volume 395
_journal_year 2013
_chemical_absolute_configuration rm
_chemical_formula_moiety 'C25 H32 Cu Gd N5 O14'
_chemical_formula_sum 'C25 H32 Cu Gd N5 O14'
_chemical_formula_weight 847.35
_space_group_IT_number 19
_symmetry_cell_setting orthorhombic
_symmetry_space_group_name_Hall 'P 2ac 2ab'
_symmetry_space_group_name_H-M 'P 21 21 21'
_atom_sites_solution_hydrogens geom
_atom_sites_solution_primary direct
_atom_sites_solution_secondary difmap
_cell_angle_alpha 90.00
_cell_angle_beta 90.00
_cell_angle_gamma 90.00
_cell_formula_units_Z 4
_cell_length_a 11.870(6)
_cell_length_b 14.995(8)
_cell_length_c 17.229(9)
_cell_measurement_temperature 293(2)
_cell_volume 3067(3)
_computing_cell_refinement 'Bruker SMART'
_computing_data_collection 'Bruker SMART'
_computing_data_reduction 'Bruker SAINT'
_computing_molecular_graphics 'Bruker SHELXTL'
_computing_publication_material 'Bruker SHELXTL'
_computing_structure_refinement 'SHELXL-97 (Sheldrick, 1997)'
_computing_structure_solution 'SHELXS-97 (Sheldrick, 1990)'
_diffrn_ambient_temperature 293(2)
_diffrn_measured_fraction_theta_full 0.995
_diffrn_measured_fraction_theta_max 0.995
_diffrn_measurement_device_type 'CCD area detector'
_diffrn_measurement_method '\f and \w scan'
_diffrn_radiation_monochromator graphite
_diffrn_radiation_source 'fine-focus sealed tube'
_diffrn_radiation_type MoK\a
_diffrn_radiation_wavelength 0.71073
_diffrn_reflns_av_R_equivalents 0.3824
_diffrn_reflns_av_sigmaI/netI 0.2503
_diffrn_reflns_limit_h_max 13
_diffrn_reflns_limit_h_min -12
_diffrn_reflns_limit_k_max 16
_diffrn_reflns_limit_k_min -16
_diffrn_reflns_limit_l_max 15
_diffrn_reflns_limit_l_min -19
_diffrn_reflns_number 13354
_diffrn_reflns_theta_full 23.36
_diffrn_reflns_theta_max 23.36
_diffrn_reflns_theta_min 1.80
_exptl_absorpt_coefficient_mu 2.914
_exptl_absorpt_correction_T_max 0.6372
_exptl_absorpt_correction_T_min 0.4959
_exptl_absorpt_correction_type multi-scan
_exptl_absorpt_process_details 'SADABS (Bruker, 2004)'
_exptl_crystal_colour red
_exptl_crystal_density_diffrn 1.835
_exptl_crystal_density_method 'not measured'
_exptl_crystal_description block
_exptl_crystal_F_000 1688
_exptl_crystal_size_max 0.28
_exptl_crystal_size_mid 0.20
_exptl_crystal_size_min 0.17
_refine_diff_density_max 1.828
_refine_diff_density_min -1.692
_refine_diff_density_rms 0.217
_refine_ls_abs_structure_details 'Flack H D (1983), Acta Cryst. A39, 876-881'
_refine_ls_abs_structure_Flack -0.09(4)
_refine_ls_extinction_method none
_refine_ls_goodness_of_fit_ref 0.986
_refine_ls_hydrogen_treatment constr
_refine_ls_matrix_type full
_refine_ls_number_parameters 419
_refine_ls_number_reflns 4437
_refine_ls_number_restraints 0
_refine_ls_restrained_S_all 0.986
_refine_ls_R_factor_all 0.1467
_refine_ls_R_factor_gt 0.1001
_refine_ls_shift/su_max 0.000
_refine_ls_shift/su_mean 0.000
_refine_ls_structure_factor_coef Fsqd
_refine_ls_weighting_details 'calc w=1/[\s^2^(Fo^2^)+(0.0793P)^2^+0.0000P] where P=(Fo^2^+2Fc^2^)/3'
_refine_ls_weighting_scheme calc
_refine_ls_wR_factor_gt 0.1767
_refine_ls_wR_factor_ref 0.2148
_reflns_number_gt 2681
_reflns_number_total 4437
_reflns_threshold_expression I>2\s(I)
_cod_data_source_file ICA-2013-395-225-229-2.cif
_cod_data_source_block 09312cm
_cod_depositor_comments
;
The following automatic conversions were performed:

'_symmetry_cell_setting' value 'Orthorhombic' changed to
'orthorhombic' according to the built-in table from CIF Core
dictionary named 'cif_core.dic' version 2.4.1 from 2010-06-29.

Automatic conversion script
Id: cif_fix_values 1891 2012-01-12 08:04:46Z andrius 
;
_cod_original_sg_symbol_H-M P2(1)2(1)2(1)
_cod_database_code 1512955

loop_
_symmetry_equiv_pos_as_xyz
'x, y, z'
'-x+1/2, -y, z+1/2'
'-x, y+1/2, -z+1/2'
'x+1/2, -y+1/2, -z'

loop_
_atom_site_label
_atom_site_type_symbol
_atom_site_fract_x
_atom_site_fract_y
_atom_site_fract_z
_atom_site_U_iso_or_equiv
_atom_site_adp_type
_atom_site_occupancy
_atom_site_symmetry_multiplicity
_atom_site_calc_flag
_atom_site_refinement_flags
C22 C 0.8621(17) -0.0866(13) 0.2654(9) 0.041(5) Uani 1 1 d .
Gd1 Gd 0.76429(9) 0.04804(6) 0.12722(4) 0.0466(3) Uani 1 1 d .
Cu2 Cu 0.8975(2) 0.09871(16) 0.29865(11) 0.0452(7) Uani 1 1 d .
O4 O 0.7790(16) 0.0633(9) -0.0161(6) 0.066(5) Uani 1 1 d .
O2 O 0.5920(16) 0.0735(11) 0.2042(8) 0.073(5) Uani 1 1 d .
O3 O 0.7236(14) -0.0667(11) 0.0215(7) 0.066(4) Uani 1 1 d .
O1 O 0.5668(14) 0.0542(15) 0.0827(8) 0.075(5) Uani 1 1 d .
O5 O 0.8530(13) -0.0008(8) 0.2389(7) 0.050(4) Uani 1 1 d .
N1 N 0.524(2) 0.0722(14) 0.1482(13) 0.074(6) Uani 1 1 d .
N2 N 0.7506(17) -0.0147(12) -0.0336(8) 0.053(4) Uani 1 1 d .
O6 O 0.7524(14) -0.0412(10) -0.1019(6) 0.068(4) Uani 1 1 d .
O7 O 0.9496(15) 0.1081(9) 0.0951(7) 0.057(4) Uani 1 1 d .
O8 O 0.9379(16) -0.0327(9) 0.0859(7) 0.064(4) Uani 1 1 d .
O11 O 0.7192(13) -0.1098(8) 0.1766(6) 0.049(4) Uani 1 1 d .
N4 N 1.0056(13) 0.0359(11) 0.3607(8) 0.041(4) Uani 1 1 d .
C3 C 1.0069(16) -0.0503(14) 0.3671(9) 0.044(4) Uani 1 1 d .
H3 H 1.0589 -0.0743 0.4017 0.053 Uiso 1 1 calc R
O10 O 0.7116(14) 0.2129(10) 0.1009(6) 0.060(4) Uani 1 1 d .
C2 C 0.739(2) 0.2813(12) 0.1562(9) 0.046(5) Uani 1 1 d .
C4 C 0.9359(19) -0.1132(13) 0.3261(10) 0.044(5) Uani 1 1 d .
N3 N 0.9360(15) 0.2018(10) 0.3571(7) 0.043(4) Uani 1 1 d .
C1 C 0.7949(18) 0.2466(12) 0.2204(10) 0.044(5) Uani 1 1 d .
O9 O 0.8112(15) 0.1574(10) 0.2221(6) 0.062(5) Uani 1 1 d .
O12 O 1.0954(18) 0.0357(13) 0.0588(12) 0.096(6) Uani 1 1 d .
N5 N 1.001(2) 0.0385(15) 0.0784(10) 0.064(5) Uani 1 1 d .
C5 C 1.0761(18) 0.0952(14) 0.4021(10) 0.045(5) Uani 1 1 d .
H5 H 1.1315 0.1172 0.3645 0.053 Uiso 1 1 calc R
C14 C 0.9423(19) -0.2040(13) 0.3437(10) 0.045(5) Uani 1 1 d .
H14 H 0.9945 -0.2237 0.3802 0.054 Uiso 1 1 calc R
C12 C 1.216(2) 0.1333(12) 0.5047(12) 0.059(6) Uani 1 1 d .
H12A H 1.2735 0.1506 0.4673 0.071 Uiso 1 1 calc R
H12B H 1.2541 0.1101 0.5504 0.071 Uiso 1 1 calc R
C9 C 0.740(2) 0.4251(12) 0.2100(10) 0.056(6) Uani 1 1 d .
H9 H 0.7201 0.4849 0.2072 0.067 Uiso 1 1 calc R
C8 C 0.7995(19) 0.3955(13) 0.2713(10) 0.051(6) Uani 1 1 d .
H8 H 0.8190 0.4358 0.3101 0.061 Uiso 1 1 calc R
C11 C 1.1426(17) 0.0633(13) 0.4708(10) 0.051(5) Uani 1 1 d .
H11A H 1.0908 0.0425 0.5104 0.061 Uiso 1 1 calc R
H11B H 1.1888 0.0131 0.4551 0.061 Uiso 1 1 calc R
C13 C 1.142(2) 0.2180(15) 0.5277(11) 0.062(7) Uani 1 1 d .
H13A H 1.0902 0.2016 0.5688 0.075 Uiso 1 1 calc R
H13B H 1.1910 0.2647 0.5474 0.075 Uiso 1 1 calc R
C7 C 0.9008(17) 0.2822(13) 0.3443(9) 0.043(5) Uani 1 1 d .
H7 H 0.9207 0.3266 0.3794 0.052 Uiso 1 1 calc R
C6 C 0.8331(18) 0.3062(14) 0.2790(10) 0.047(5) Uani 1 1 d .
C17 C 0.7918(19) -0.1471(14) 0.2315(9) 0.045(5) Uani 1 1 d .
C10 C 1.0066(16) 0.1770(12) 0.4271(9) 0.037(4) Uani 1 1 d .
H10 H 0.9550 0.1577 0.4682 0.044 Uiso 1 1 calc R
C19 C 0.684(2) 0.2451(15) 0.0242(11) 0.072(8) Uani 1 1 d .
H19A H 0.6290 0.2928 0.0280 0.086 Uiso 1 1 calc R
H19B H 0.6510 0.1972 -0.0061 0.086 Uiso 1 1 calc R
C18 C 0.616(2) -0.1590(14) 0.1602(11) 0.054(6) Uani 1 1 d .
H18A H 0.6360 -0.2197 0.1461 0.065 Uiso 1 1 calc R
H18B H 0.5789 -0.1320 0.1161 0.065 Uiso 1 1 calc R
C15 C 0.8731(18) -0.2643(13) 0.3082(10) 0.047(5) Uani 1 1 d .
H15 H 0.8768 -0.3241 0.3222 0.056 Uiso 1 1 calc R
C16 C 0.798(2) -0.2375(13) 0.2519(10) 0.049(6) Uani 1 1 d .
H16 H 0.7515 -0.2790 0.2276 0.059 Uiso 1 1 calc R
C20 C 1.0768(19) 0.2528(13) 0.4594(11) 0.052(5) Uani 1 1 d .
H20A H 1.1281 0.2748 0.4200 0.063 Uiso 1 1 calc R
H20B H 1.0283 0.3014 0.4755 0.063 Uiso 1 1 calc R
O13 O 0.4275(18) 0.0873(17) 0.1564(11) 0.110(8) Uani 1 1 d .
C21 C 0.7089(19) 0.3677(13) 0.1509(9) 0.051(6) Uani 1 1 d .
H21 H 0.6677 0.3883 0.1085 0.061 Uiso 1 1 calc R
O14 O 0.401(2) 0.1143(14) 0.3290(11) 0.103(7) Uani 1 1 d .
H14A H 0.4084 0.0919 0.2858 0.155 Uiso 1 1 calc R
C23 C 0.484(2) 0.080(2) 0.3795(16) 0.096(10) Uani 1 1 d .
H23A H 0.5340 0.1266 0.3950 0.144 Uiso 1 1 calc R
H23B H 0.5256 0.0339 0.3533 0.144 Uiso 1 1 calc R
H23C H 0.4480 0.0549 0.4246 0.144 Uiso 1 1 calc R
C24 C 0.536(2) -0.1613(18) 0.2278(13) 0.084(8) Uani 1 1 d .
H24A H 0.5706 -0.1927 0.2702 0.126 Uiso 1 1 calc R
H24B H 0.4683 -0.1912 0.2127 0.126 Uiso 1 1 calc R
H24C H 0.5191 -0.1014 0.2435 0.126 Uiso 1 1 calc R
C25 C 0.795(3) 0.2811(19) -0.0183(13) 0.110(14) Uani 1 1 d .
H25A H 0.8234 0.3323 0.0090 0.165 Uiso 1 1 calc R
H25B H 0.7775 0.2974 -0.0707 0.165 Uiso 1 1 calc R
H25C H 0.8516 0.2351 -0.0184 0.165 Uiso 1 1 calc R

loop_
_atom_site_aniso_label
_atom_site_aniso_U_11
_atom_site_aniso_U_22
_atom_site_aniso_U_33
_atom_site_aniso_U_23
_atom_site_aniso_U_13
_atom_site_aniso_U_12
C22 0.050(13) 0.041(11) 0.032(9) -0.010(8) 0.008(9) -0.007(10)
Gd1 0.0699(7) 0.0368(5) 0.0330(4) -0.0005(4) -0.0100(5) -0.0013(5)
Cu2 0.0667(19) 0.0353(13) 0.0337(10) -0.0014(10) -0.0110(12) 0.0035(13)
O4 0.113(15) 0.042(9) 0.042(6) -0.001(6) -0.018(8) -0.013(9)
O2 0.074(12) 0.085(14) 0.059(8) 0.003(8) -0.008(9) 0.022(10)
O3 0.063(11) 0.089(12) 0.047(7) -0.004(7) 0.006(7) -0.019(10)
O1 0.074(12) 0.096(13) 0.056(8) -0.016(10) -0.017(8) 0.004(12)
O5 0.080(11) 0.038(8) 0.031(6) -0.001(5) -0.028(7) -0.007(7)
N1 0.052(15) 0.068(16) 0.102(18) -0.003(12) 0.000(13) 0.004(11)
N2 0.042(11) 0.067(12) 0.050(9) -0.006(8) -0.005(9) 0.006(10)
O6 0.072(11) 0.095(11) 0.037(6) -0.016(7) -0.010(7) 0.009(12)
O7 0.092(13) 0.027(8) 0.051(7) -0.007(6) -0.006(7) 0.000(8)
O8 0.104(14) 0.033(8) 0.054(7) 0.002(7) -0.003(8) -0.012(9)
O11 0.076(11) 0.039(7) 0.034(6) 0.003(5) -0.003(7) -0.024(8)
N4 0.041(10) 0.043(10) 0.039(8) -0.006(8) 0.005(7) 0.008(8)
C3 0.051(12) 0.042(11) 0.040(9) 0.001(10) -0.009(9) 0.015(10)
O10 0.087(13) 0.058(9) 0.036(6) -0.002(6) -0.019(7) 0.001(8)
C2 0.058(14) 0.037(11) 0.043(9) 0.001(8) -0.008(10) 0.014(11)
C4 0.059(14) 0.036(12) 0.038(9) -0.006(8) -0.007(10) 0.009(10)
N3 0.070(12) 0.034(9) 0.023(7) -0.003(6) -0.009(7) -0.009(8)
C1 0.049(14) 0.033(11) 0.049(10) 0.004(8) 0.004(9) 0.019(9)
O9 0.099(14) 0.054(9) 0.034(6) 0.002(6) -0.013(7) 0.011(8)
O12 0.083(14) 0.077(13) 0.127(14) -0.018(13) 0.026(13) 0.007(12)
N5 0.087(17) 0.057(14) 0.049(10) -0.009(10) 0.008(10) -0.003(14)
C5 0.046(13) 0.045(11) 0.043(9) 0.002(9) 0.006(9) 0.011(10)
C14 0.054(14) 0.035(11) 0.045(10) -0.002(8) 0.010(9) 0.011(10)
C12 0.068(17) 0.045(12) 0.064(11) -0.004(10) -0.015(12) 0.010(12)
C9 0.079(17) 0.036(11) 0.052(10) 0.010(8) 0.006(12) 0.008(11)
C8 0.080(17) 0.030(10) 0.042(9) -0.004(8) 0.023(10) -0.001(11)
C11 0.056(14) 0.050(13) 0.046(9) 0.008(9) -0.011(9) -0.004(11)
C13 0.079(18) 0.060(15) 0.048(11) -0.004(10) -0.019(12) 0.002(13)
C7 0.049(13) 0.047(13) 0.033(9) 0.002(8) 0.012(9) 0.008(10)
C6 0.055(15) 0.045(12) 0.041(10) 0.008(9) 0.002(9) 0.004(10)
C17 0.060(15) 0.057(12) 0.018(7) -0.010(8) 0.012(9) 0.005(11)
C10 0.047(12) 0.037(10) 0.027(8) 0.009(8) 0.002(8) -0.008(9)
C19 0.13(3) 0.040(13) 0.049(12) 0.011(10) -0.041(14) -0.004(14)
C18 0.061(16) 0.044(12) 0.057(11) 0.007(10) -0.001(11) -0.012(11)
C15 0.059(15) 0.027(10) 0.054(11) 0.010(9) 0.004(10) 0.008(10)
C16 0.067(16) 0.033(11) 0.048(10) 0.006(9) 0.005(11) 0.009(10)
C20 0.058(15) 0.046(12) 0.053(11) -0.009(9) -0.009(11) 0.011(11)
O13 0.062(15) 0.17(2) 0.098(12) 0.001(14) -0.008(11) 0.033(14)
C21 0.070(16) 0.043(12) 0.039(9) 0.001(8) -0.007(9) 0.008(10)
O14 0.13(2) 0.087(15) 0.095(12) -0.003(11) -0.003(14) -0.004(14)
C23 0.07(2) 0.14(3) 0.084(17) -0.01(2) -0.013(16) -0.021(18)
C24 0.09(2) 0.079(19) 0.084(16) 0.015(15) 0.011(16) -0.003(16)
C25 0.20(4) 0.08(2) 0.047(12) 0.005(13) -0.021(19) -0.02(2)

loop_
_atom_type_symbol
_atom_type_description
_atom_type_scat_dispersion_real
_atom_type_scat_dispersion_imag
_atom_type_scat_source
C C 0.0033 0.0016 'International Tables Vol C Tables 4.2.6.8 and 6.1.1.4'
H H 0.0000 0.0000 'International Tables Vol C Tables 4.2.6.8 and 6.1.1.4'
N N 0.0061 0.0033 'International Tables Vol C Tables 4.2.6.8 and 6.1.1.4'
O O 0.0106 0.0060 'International Tables Vol C Tables 4.2.6.8 and 6.1.1.4'
Cu Cu 0.3201 1.2651 'International Tables Vol C Tables 4.2.6.8 and 6.1.1.4'
Gd Gd -0.1653 3.9035 'International Tables Vol C Tables 4.2.6.8 and 6.1.1.4'

loop_
_geom_angle_atom_site_label_1
_geom_angle_atom_site_label_2
_geom_angle_atom_site_label_3
_geom_angle
C17 C22 O5 115.7(18)
C17 C22 C4 120.3(18)
O5 C22 C4 123.9(17)
O5 Gd1 O9 62.6(4)
O5 Gd1 O7 84.0(5)
O9 Gd1 O7 72.0(5)
O5 Gd1 O1 134.7(6)
O9 Gd1 O1 114.2(6)
O7 Gd1 O1 140.5(5)
O5 Gd1 O2 88.8(5)
O9 Gd1 O2 73.6(6)
O7 Gd1 O2 144.3(5)
O1 Gd1 O2 51.3(5)
O5 Gd1 O4 145.4(6)
O9 Gd1 O4 127.0(5)
O7 Gd1 O4 71.2(5)
O1 Gd1 O4 75.8(6)
O2 Gd1 O4 125.3(6)
O5 Gd1 O8 73.0(5)
O9 Gd1 O8 109.7(5)
O7 Gd1 O8 50.9(5)
O1 Gd1 O8 135.6(6)
O2 Gd1 O8 156.0(5)
O4 Gd1 O8 72.7(5)
O5 Gd1 O3 117.8(5)
O9 Gd1 O3 176.9(5)
O7 Gd1 O3 104.9(5)
O1 Gd1 O3 67.9(6)
O2 Gd1 O3 109.4(6)
O4 Gd1 O3 50.6(4)
O8 Gd1 O3 68.0(5)
O5 Gd1 O11 61.9(4)
O9 Gd1 O11 117.1(4)
O7 Gd1 O11 127.1(5)
O1 Gd1 O11 86.5(6)
O2 Gd1 O11 78.0(5)
O4 Gd1 O11 115.3(4)
O8 Gd1 O11 79.6(5)
O3 Gd1 O11 64.9(4)
O5 Gd1 O10 123.9(4)
O9 Gd1 O10 61.3(4)
O7 Gd1 O10 79.9(5)
O1 Gd1 O10 71.4(6)
O2 Gd1 O10 75.3(5)
O4 Gd1 O10 75.8(4)
O8 Gd1 O10 127.8(5)
O3 Gd1 O10 118.2(4)
O11 Gd1 O10 152.4(5)
O9 Cu2 O5 80.5(6)
O9 Cu2 N3 97.0(6)
O5 Cu2 N3 177.2(7)
O9 Cu2 N4 169.0(6)
O5 Cu2 N4 95.9(6)
N3 Cu2 N4 86.7(7)
N2 O4 Gd1 97.7(10)
N1 O2 Gd1 96.6(13)
N2 O3 Gd1 94.1(11)
N1 O1 Gd1 96.2(13)
C22 O5 Cu2 122.5(10)
C22 O5 Gd1 127.7(11)
Cu2 O5 Gd1 109.3(6)
O13 N1 O2 122(2)
O13 N1 O1 122(2)
O2 N1 O1 116(2)
O6 N2 O4 121.4(17)
O6 N2 O3 121.0(17)
O4 N2 O3 117.5(14)
N5 O7 Gd1 100.5(14)
N5 O8 Gd1 95.9(14)
C17 O11 C18 116.4(15)
C17 O11 Gd1 117.7(12)
C18 O11 Gd1 125.3(11)
C3 N4 C5 125.3(16)
C3 N4 Cu2 123.0(13)
C5 N4 Cu2 111.6(13)
N4 C3 C4 126.9(17)
N4 C3 H3 116.5
C4 C3 H3 116.5
C2 O10 C19 114.8(15)
C2 O10 Gd1 120.6(9)
C19 O10 Gd1 122.3(12)
C21 C2 C1 122.8(17)
C21 C2 O10 125.4(16)
C1 C2 O10 111.6(15)
C14 C4 C22 117.9(18)
C14 C4 C3 119.8(18)
C22 C4 C3 122.3(17)
C7 N3 C10 122.9(15)
C7 N3 Cu2 126.1(13)
C10 N3 Cu2 110.8(11)
O9 C1 C2 117.1(17)
O9 C1 C6 124.1(16)
C2 C1 C6 118.8(16)
C1 O9 Cu2 123.6(12)
C1 O9 Gd1 129.3(11)
Cu2 O9 Gd1 106.6(6)
O12 N5 O7 124(2)
O12 N5 O8 123(2)
O7 N5 O8 113(2)
N4 C5 C11 120.6(17)
N4 C5 C10 109.0(17)
C11 C5 C10 108.3(15)
N4 C5 H5 106.0
C11 C5 H5 106.0
C10 C5 H5 106.0
C15 C14 C4 121(2)
C15 C14 H14 119.5
C4 C14 H14 119.5
C11 C12 C13 110(2)
C11 C12 H12A 109.8
C13 C12 H12A 109.8
C11 C12 H12B 109.8
C13 C12 H12B 109.8
H12A C12 H12B 108.2
C8 C9 C21 120.9(17)
C8 C9 H9 119.5
C21 C9 H9 119.5
C9 C8 C6 122.5(18)
C9 C8 H8 118.7
C6 C8 H8 118.7
C12 C11 C5 113.3(17)
C12 C11 H11A 108.9
C5 C11 H11A 108.9
C12 C11 H11B 108.9
C5 C11 H11B 108.9
H11A C11 H11B 107.7
C20 C13 C12 111.5(16)
C20 C13 H13A 109.3
C12 C13 H13A 109.3
C20 C13 H13B 109.3
C12 C13 H13B 109.3
H13A C13 H13B 108.0
N3 C7 C6 123.4(18)
N3 C7 H7 118.3
C6 C7 H7 118.3
C8 C6 C1 116.2(17)
C8 C6 C7 118.3(18)
C1 C6 C7 125.5(18)
C22 C17 O11 113.6(18)
C22 C17 C16 120.3(19)
O11 C17 C16 126.1(19)
C20 C10 N3 114.4(15)
C20 C10 C5 114.0(17)
N3 C10 C5 105.6(13)
C20 C10 H10 107.5
N3 C10 H10 107.5
C5 C10 H10 107.5
O10 C19 C25 110(2)
O10 C19 H19A 109.7
C25 C19 H19A 109.7
O10 C19 H19B 109.7
C25 C19 H19B 109.7
H19A C19 H19B 108.2
O11 C18 C24 113.1(17)
O11 C18 H18A 109.0
C24 C18 H18A 109.0
O11 C18 H18B 109.0
C24 C18 H18B 109.0
H18A C18 H18B 107.8
C14 C15 C16 120.8(19)
C14 C15 H15 119.6
C16 C15 H15 119.6
C15 C16 C17 119(2)
C15 C16 H16 120.3
C17 C16 H16 120.3
C13 C20 C10 108.1(17)
C13 C20 H20A 110.1
C10 C20 H20A 110.1
C13 C20 H20B 110.1
C10 C20 H20B 110.1
H20A C20 H20B 108.4
C2 C21 C9 118.4(17)
C2 C21 H21 120.8
C9 C21 H21 120.8
C23 O14 H14A 109.5
O14 C23 H23A 109.5
O14 C23 H23B 109.5
H23A C23 H23B 109.5
O14 C23 H23C 109.5
H23A C23 H23C 109.5
H23B C23 H23C 109.5
C18 C24 H24A 109.5
C18 C24 H24B 109.5
H24A C24 H24B 109.5
C18 C24 H24C 109.5
H24A C24 H24C 109.5
H24B C24 H24C 109.5
C19 C25 H25A 109.5
C19 C25 H25B 109.5
H25A C25 H25B 109.5
C19 C25 H25C 109.5
H25A C25 H25C 109.5
H25B C25 H25C 109.5

loop_
_geom_bond_atom_site_label_1
_geom_bond_atom_site_label_2
_geom_bond_distance
C22 C17 1.37(3)
C22 O5 1.37(2)
C22 C4 1.42(3)
Gd1 O5 2.312(11)
Gd1 O9 2.381(13)
Gd1 O7 2.441(17)
Gd1 O1 2.469(16)
Gd1 O2 2.467(17)
Gd1 O4 2.487(11)
Gd1 O8 2.493(17)
Gd1 O3 2.552(14)
Gd1 O11 2.571(12)
Gd1 O10 2.590(15)
Cu2 O9 1.887(13)
Cu2 O5 1.888(12)
Cu2 N3 1.901(14)
Cu2 N4 1.918(15)
O4 N2 1.25(2)
O2 N1 1.25(2)
O3 N2 1.27(2)
O1 N1 1.27(2)
N1 O13 1.18(3)
N2 O6 1.243(18)
O7 N5 1.24(3)
O8 N5 1.31(3)
O11 C17 1.40(2)
O11 C18 1.45(2)
N4 C3 1.30(3)
N4 C5 1.41(3)
C3 C4 1.45(3)
C3 H3 0.9300
O10 C2 1.44(2)
O10 C19 1.45(2)
C2 C21 1.35(3)
C2 C1 1.39(2)
C4 C14 1.40(3)
N3 C7 1.29(2)
N3 C10 1.52(2)
C1 O9 1.35(2)
C1 C6 1.42(3)
O12 N5 1.17(3)
C5 C11 1.50(2)
C5 C10 1.54(3)
C5 H5 0.9800
C14 C15 1.37(3)
C14 H14 0.9300
C12 C11 1.49(3)
C12 C13 1.60(3)
C12 H12A 0.9700
C12 H12B 0.9700
C9 C8 1.34(3)
C9 C21 1.38(2)
C9 H9 0.9300
C8 C6 1.40(3)
C8 H8 0.9300
C11 H11A 0.9700
C11 H11B 0.9700
C13 C20 1.50(3)
C13 H13A 0.9700
C13 H13B 0.9700
C7 C6 1.43(3)
C7 H7 0.9300
C17 C16 1.40(3)
C10 C20 1.51(3)
C10 H10 0.9800
C19 C25 1.60(4)
C19 H19A 0.9700
C19 H19B 0.9700
C18 C24 1.50(3)
C18 H18A 0.9700
C18 H18B 0.9700
C15 C16 1.38(3)
C15 H15 0.9300
C16 H16 0.9300
C20 H20A 0.9700
C20 H20B 0.9700
C21 H21 0.9300
O14 C23 1.41(3)
O14 H14A 0.8200
C23 H23A 0.9600
C23 H23B 0.9600
C23 H23C 0.9600
C24 H24A 0.9600
C24 H24B 0.9600
C24 H24C 0.9600
C25 H25A 0.9600
C25 H25B 0.9600
C25 H25C 0.9600

loop_
_geom_hbond_atom_site_label_D
_geom_hbond_atom_site_label_H
_geom_hbond_atom_site_label_A
_geom_hbond_distance_DH
_geom_hbond_distance_HA
_geom_hbond_distance_DA
_geom_hbond_angle_DHA
_geom_hbond_site_symmetry_A
_geom_hbond_publ_flag
O14 H14A O13 0.82 2.24 3.02(3) 157.6 . y
C9 H9 O14 0.93 2.49 3.36(3) 155.8 3_655 y
C18 H18A O14 0.97 2.56 3.41(3) 145.8 3_645 y

loop_
_geom_torsion_atom_site_label_1
_geom_torsion_atom_site_label_2
_geom_torsion_atom_site_label_3
_geom_torsion_atom_site_label_4
_geom_torsion
O5 Gd1 O4 N2 81.5(17)
O9 Gd1 O4 N2 176.1(12)
O7 Gd1 O4 N2 127.8(14)
O1 Gd1 O4 N2 -74.2(14)
O2 Gd1 O4 N2 -88.1(14)
O8 Gd1 O4 N2 74.1(13)
O3 Gd1 O4 N2 -1.3(12)
O11 Gd1 O4 N2 4.9(15)
O10 Gd1 O4 N2 -148.2(14)
O5 Gd1 O2 N1 -159.1(14)
O9 Gd1 O2 N1 139.1(15)
O7 Gd1 O2 N1 122.9(14)
O1 Gd1 O2 N1 -2.4(14)
O4 Gd1 O2 N1 15.0(16)
O8 Gd1 O2 N1 -119.1(15)
O3 Gd1 O2 N1 -39.9(14)
O11 Gd1 O2 N1 -97.7(14)
O10 Gd1 O2 N1 75.3(14)
O5 Gd1 O3 N2 -139.2(12)
O9 Gd1 O3 N2 -41(10)
O7 Gd1 O3 N2 -48.2(13)
O1 Gd1 O3 N2 90.7(13)
O2 Gd1 O3 N2 121.5(12)
O4 Gd1 O3 N2 1.3(12)
O8 Gd1 O3 N2 -84.0(12)
O11 Gd1 O3 N2 -172.5(13)
O10 Gd1 O3 N2 38.2(13)
O5 Gd1 O1 N1 36.2(19)
O9 Gd1 O1 N1 -38.4(17)
O7 Gd1 O1 N1 -129.1(13)
O2 Gd1 O1 N1 2.4(13)
O4 Gd1 O1 N1 -163.0(16)
O8 Gd1 O1 N1 151.1(12)
O3 Gd1 O1 N1 144.1(17)
O11 Gd1 O1 N1 79.8(15)
O10 Gd1 O1 N1 -83.4(15)
C17 C22 O5 Cu2 156.5(13)
C4 C22 O5 Cu2 -21(3)
C17 C22 O5 Gd1 -15(2)
C4 C22 O5 Gd1 167.3(13)
O9 Cu2 O5 C22 -164.8(17)
N3 Cu2 O5 C22 -139(12)
N4 Cu2 O5 C22 25.7(17)
O9 Cu2 O5 Gd1 8.0(7)
N3 Cu2 O5 Gd1 33(13)
N4 Cu2 O5 Gd1 -161.5(7)
O9 Gd1 O5 C22 165.3(18)
O7 Gd1 O5 C22 -121.9(16)
O1 Gd1 O5 C22 67.4(19)
O2 Gd1 O5 C22 93.1(16)
O4 Gd1 O5 C22 -78.3(19)
O8 Gd1 O5 C22 -71.0(16)
O3 Gd1 O5 C22 -18.2(18)
O11 Gd1 O5 C22 16.1(15)
O10 Gd1 O5 C22 164.5(14)
O9 Gd1 O5 Cu2 -7.0(6)
O7 Gd1 O5 Cu2 65.8(7)
O1 Gd1 O5 Cu2 -104.9(9)
O2 Gd1 O5 Cu2 -79.2(8)
O4 Gd1 O5 Cu2 109.3(9)
O8 Gd1 O5 Cu2 116.7(8)
O3 Gd1 O5 Cu2 169.5(6)
O11 Gd1 O5 Cu2 -156.2(9)
O10 Gd1 O5 Cu2 -7.8(10)
Gd1 O2 N1 O13 -175(2)
Gd1 O2 N1 O1 4(2)
Gd1 O1 N1 O13 175(2)
Gd1 O1 N1 O2 -4(2)
Gd1 O4 N2 O6 -175.3(17)
Gd1 O4 N2 O3 2(2)
Gd1 O3 N2 O6 175.4(18)
Gd1 O3 N2 O4 -2(2)
O5 Gd1 O7 N5 73.5(11)
O9 Gd1 O7 N5 136.7(12)
O1 Gd1 O7 N5 -116.9(13)
O2 Gd1 O7 N5 153.1(11)
O4 Gd1 O7 N5 -82.1(11)
O8 Gd1 O7 N5 0.6(10)
O3 Gd1 O7 N5 -43.7(12)
O11 Gd1 O7 N5 25.9(13)
O10 Gd1 O7 N5 -160.4(12)
O5 Gd1 O8 N5 -96.7(11)
O9 Gd1 O8 N5 -45.1(11)
O7 Gd1 O8 N5 -0.6(10)
O1 Gd1 O8 N5 125.7(11)
O2 Gd1 O8 N5 -139.0(14)
O4 Gd1 O8 N5 78.9(11)
O3 Gd1 O8 N5 132.7(11)
O11 Gd1 O8 N5 -160.3(11)
O10 Gd1 O8 N5 23.3(12)
O5 Gd1 O11 C17 -15.5(10)
O9 Gd1 O11 C17 -46.3(12)
O7 Gd1 O11 C17 40.9(12)
O1 Gd1 O11 C17 -161.8(11)
O2 Gd1 O11 C17 -110.7(11)
O4 Gd1 O11 C17 125.8(11)
O8 Gd1 O11 C17 60.6(11)
O3 Gd1 O11 C17 131.1(12)
O10 Gd1 O11 C17 -125.5(12)
O5 Gd1 O11 C18 155.7(15)
O9 Gd1 O11 C18 124.9(14)
O7 Gd1 O11 C18 -147.9(13)
O1 Gd1 O11 C18 9.5(14)
O2 Gd1 O11 C18 60.5(14)
O4 Gd1 O11 C18 -63.0(15)
O8 Gd1 O11 C18 -128.1(14)
O3 Gd1 O11 C18 -57.7(13)
O10 Gd1 O11 C18 45.7(16)
O9 Cu2 N4 C3 -88(4)
O5 Cu2 N4 C3 -17.9(15)
N3 Cu2 N4 C3 161.4(15)
O9 Cu2 N4 C5 96(4)
O5 Cu2 N4 C5 166.5(12)
N3 Cu2 N4 C5 -14.2(12)
C5 N4 C3 C4 179.7(18)
Cu2 N4 C3 C4 5(3)
O5 Gd1 O10 C2 1.4(16)
O9 Gd1 O10 C2 0.7(13)
O7 Gd1 O10 C2 -74.2(14)
O1 Gd1 O10 C2 133.3(15)
O2 Gd1 O10 C2 79.8(14)
O4 Gd1 O10 C2 -147.2(15)
O8 Gd1 O10 C2 -92.9(14)
O3 Gd1 O10 C2 -175.8(13)
O11 Gd1 O10 C2 94.8(16)
O5 Gd1 O10 C19 163.4(16)
O9 Gd1 O10 C19 162.6(19)
O7 Gd1 O10 C19 87.8(17)
O1 Gd1 O10 C19 -64.7(17)
O2 Gd1 O10 C19 -118.2(18)
O4 Gd1 O10 C19 14.8(17)
O8 Gd1 O10 C19 69.1(18)
O3 Gd1 O10 C19 -13.9(19)
O11 Gd1 O10 C19 -103.2(17)
C19 O10 C2 C21 22(3)
Gd1 O10 C2 C21 -174.9(18)
C19 O10 C2 C1 -163(2)
Gd1 O10 C2 C1 0(2)
C17 C22 C4 C14 7(3)
O5 C22 C4 C14 -175.6(18)
C17 C22 C4 C3 -176.0(18)
O5 C22 C4 C3 2(3)
N4 C3 C4 C14 -175.4(18)
N4 C3 C4 C22 7(3)
O9 Cu2 N3 C7 4.1(17)
O5 Cu2 N3 C7 -21(14)
N4 Cu2 N3 C7 173.7(17)
O9 Cu2 N3 C10 178.9(12)
O5 Cu2 N3 C10 154(12)
N4 Cu2 N3 C10 -11.5(12)
C21 C2 C1 O9 174(2)
O10 C2 C1 O9 -2(3)
C21 C2 C1 C6 -8(3)
O10 C2 C1 C6 177.1(17)
C2 C1 O9 Cu2 173.5(15)
C6 C1 O9 Cu2 -5(3)
C2 C1 O9 Gd1 3(3)
C6 C1 O9 Gd1 -175.9(14)
O5 Cu2 O9 C1 179.8(17)
N3 Cu2 O9 C1 1.0(17)
N4 Cu2 O9 C1 -108(4)
O5 Cu2 O9 Gd1 -7.6(7)
N3 Cu2 O9 Gd1 173.5(7)
N4 Cu2 O9 Gd1 64(4)
O5 Gd1 O9 C1 179.0(19)
O7 Gd1 O9 C1 86.4(17)
O1 Gd1 O9 C1 -51.6(18)
O2 Gd1 O9 C1 -83.7(18)
O4 Gd1 O9 C1 38(2)
O8 Gd1 O9 C1 121.3(17)
O3 Gd1 O9 C1 80(10)
O11 Gd1 O9 C1 -150.5(16)
O10 Gd1 O9 C1 -1.8(16)
O5 Gd1 O9 Cu2 6.9(6)
O7 Gd1 O9 Cu2 -85.6(8)
O1 Gd1 O9 Cu2 136.4(7)
O2 Gd1 O9 Cu2 104.3(8)
O4 Gd1 O9 Cu2 -133.5(7)
O8 Gd1 O9 Cu2 -50.7(8)
O3 Gd1 O9 Cu2 -92(9)
O11 Gd1 O9 Cu2 37.5(9)
O10 Gd1 O9 Cu2 -173.8(10)
Gd1 O7 N5 O12 180(2)
Gd1 O7 N5 O8 -1.0(17)
Gd1 O8 N5 O12 -180(2)
Gd1 O8 N5 O7 0.9(16)
C3 N4 C5 C11 -14(3)
Cu2 N4 C5 C11 161.9(14)
C3 N4 C5 C10 -139.7(17)
Cu2 N4 C5 C10 35.8(16)
C22 C4 C14 C15 -5(3)
C3 C4 C14 C15 177.3(18)
C21 C9 C8 C6 0(3)
C13 C12 C11 C5 56(2)
N4 C5 C11 C12 177.1(18)
C10 C5 C11 C12 -56(2)
C11 C12 C13 C20 -56(3)
C10 N3 C7 C6 -179.2(17)
Cu2 N3 C7 C6 -5(3)
C9 C8 C6 C1 -4(3)
C9 C8 C6 C7 177(2)
O9 C1 C6 C8 -174.2(19)
C2 C1 C6 C8 7(3)
O9 C1 C6 C7 5(3)
C2 C1 C6 C7 -173(2)
N3 C7 C6 C8 179.7(19)
N3 C7 C6 C1 0(3)
O5 C22 C17 O11 -2(2)
C4 C22 C17 O11 175.9(16)
O5 C22 C17 C16 177.1(17)
C4 C22 C17 C16 -5(3)
C18 O11 C17 C22 -157.2(17)
Gd1 O11 C17 C22 14.9(18)
C18 O11 C17 C16 24(2)
Gd1 O11 C17 C16 -164.1(15)
C7 N3 C10 C20 -27(3)
Cu2 N3 C10 C20 158.1(14)
C7 N3 C10 C5 -153.0(18)
Cu2 N3 C10 C5 32.0(17)
N4 C5 C10 C20 -169.7(14)
C11 C5 C10 C20 57(2)
N4 C5 C10 N3 -43.4(19)
C11 C5 C10 N3 -176.3(16)
C2 O10 C19 C25 71(2)
Gd1 O10 C19 C25 -91(2)
C17 O11 C18 C24 67(2)
Gd1 O11 C18 C24 -104.0(18)
C4 C14 C15 C16 2(3)
C14 C15 C16 C17 -1(3)
C22 C17 C16 C15 2(3)
O11 C17 C16 C15 -179.1(17)
C12 C13 C20 C10 56(3)
N3 C10 C20 C13 -179.7(16)
C5 C10 C20 C13 -58(2)
C1 C2 C21 C9 4(3)
O10 C2 C21 C9 179(2)
C8 C9 C21 C2 0(3)
